data_2239048
loop_
_publ_author_name
'Palakshamurthy, B. S.'
'Suchetan, P. A.'
'Sreenivasa, S.'
'Lokanath, N. K.'
'Madhu Chakrapani Rao, T.'

_publ_section_title
;
 <i>N</i>-Ethyl-2,2-dimethyl-<i>N</i>-(3-methylphenyl)propanamide
;
_journal_coeditor_code HG5371
_journal_issue 2
_journal_name_full 'Acta Crystallographica Section E'
_journal_page_first o223
_journal_paper_doi 10.1107/S1600536814001718
_journal_volume 70
_journal_year 2014
_chemical_formula_iupac 'C14 H21 N O'
_chemical_formula_moiety 'C14 H21 N O'
_chemical_formula_sum 'C14 H21 N O'
_chemical_formula_weight 219.32
_chemical_melting_point 492
_chemical_name_systematic
;
<i>N</i>-Ethyl-2,2-dimethyl-<i>N</i>-(3-methylphenyl)propanamide
;
_space_group_IT_number 4
_symmetry_cell_setting monoclinic
_symmetry_space_group_name_Hall 'P 2yb'
_symmetry_space_group_name_H-M 'P 1 21 1'
_atom_sites_solution_hydrogens geom
_atom_sites_solution_primary direct
_atom_sites_solution_secondary difmap
_audit_creation_method SHELXL-97
_cell_angle_alpha 90.00
_cell_angle_beta 105.60(2)
_cell_angle_gamma 90.00
_cell_formula_units_Z 2
_cell_length_a 7.631(4)
_cell_length_b 10.878(7)
_cell_length_c 8.350(3)
_cell_measurement_reflns_used 172
_cell_measurement_temperature 294(2)
_cell_measurement_theta_max 65.5
_cell_measurement_theta_min 5.5
_cell_volume 667.6(6)
_computing_cell_refinement 'APEX2 and SAINT-Plus (Bruker, 2009)'
_computing_data_collection 'APEX2 (Bruker, 2009)'
_computing_data_reduction 'SAINT-Plus and XPREP (Bruker, 2009)'
_computing_molecular_graphics 'Mercury (Macrae <i>et al.</i>, 2008)'
_computing_publication_material 'SHELXL97 (Sheldrick, 2008)'
_computing_structure_refinement 'SHELXL97 (Sheldrick, 2008)'
_computing_structure_solution 'SHELXS97 (Sheldrick, 2008)'
_diffrn_ambient_temperature 294(2)
_diffrn_measured_fraction_theta_full 0.955
_diffrn_measured_fraction_theta_max 0.955
_diffrn_measurement_device_type 'Bruker APEXII'
_diffrn_measurement_method 'phi and \w scans'
_diffrn_radiation_monochromator graphite
_diffrn_radiation_source 'fine-focus sealed tube'
_diffrn_radiation_type CuK\a
_diffrn_radiation_wavelength 1.54178
_diffrn_reflns_av_R_equivalents 0.0335
_diffrn_reflns_av_sigmaI/netI 0.0491
_diffrn_reflns_limit_h_max 8
_diffrn_reflns_limit_h_min -8
_diffrn_reflns_limit_k_max 12
_diffrn_reflns_limit_k_min -11
_diffrn_reflns_limit_l_max 9
_diffrn_reflns_limit_l_min -9
_diffrn_reflns_number 3786
_diffrn_reflns_theta_full 65.46
_diffrn_reflns_theta_max 65.46
_diffrn_reflns_theta_min 5.50
_diffrn_standards_decay_% 1
_diffrn_standards_interval_count 2
_diffrn_standards_number 1012
_exptl_absorpt_coefficient_mu 0.524
_exptl_absorpt_correction_T_max 0.9208
_exptl_absorpt_correction_T_min 0.8934
_exptl_absorpt_correction_type multi-scan
_exptl_absorpt_process_details '(SADABS; Bruker, 2009)'
_exptl_crystal_colour Yellow
_exptl_crystal_density_diffrn 1.091
_exptl_crystal_density_method 'not measured'
_exptl_crystal_description Prism
_exptl_crystal_F_000 240
_exptl_crystal_size_max 0.22
_exptl_crystal_size_mid 0.20
_exptl_crystal_size_min 0.16
_refine_diff_density_max 0.339
_refine_diff_density_min -0.161
_refine_ls_extinction_coef 0.018(4)
_refine_ls_extinction_expression Fc^*^=kFc[1+0.001xFc^2^\l^3^/sin(2\q)]^-1/4^
_refine_ls_extinction_method 'SHELXL97 (Sheldrick, 2008)'
_refine_ls_goodness_of_fit_ref 1.063
_refine_ls_hydrogen_treatment constr
_refine_ls_matrix_type full
_refine_ls_number_constraints 0
_refine_ls_number_parameters 172
_refine_ls_number_reflns 2016
_refine_ls_number_restraints 55
_refine_ls_restrained_S_all 1.050
_refine_ls_R_factor_all 0.0605
_refine_ls_R_factor_gt 0.0571
_refine_ls_shift/su_max 0.000
_refine_ls_shift/su_mean 0.000
_refine_ls_structure_factor_coef Fsqd
_refine_ls_weighting_details 'calc w=1/[\s^2^(Fo^2^)+(0.0930P)^2^+0.1495P] where P=(Fo^2^+2Fc^2^)/3'
_refine_ls_weighting_scheme calc
_refine_ls_wR_factor_gt 0.1548
_refine_ls_wR_factor_ref 0.1600
_reflns_number_gt 1883
_reflns_number_total 2016
_reflns_threshold_expression I>2sigma(I)
_cod_data_source_file hg5371sup1.cif
_cod_data_source_block I
_cod_original_sg_symbol_H-M 'P 21'
_cod_database_code 2239048
_cod_database_fobs_code 2239048

loop_
_symmetry_equiv_pos_as_xyz
'x, y, z'
'-x, y+1/2, -z'

loop_
_atom_site_type_symbol
_atom_site_label
_atom_site_fract_x
_atom_site_fract_y
_atom_site_fract_z
_atom_site_U_iso_or_equiv
_atom_site_adp_type
_atom_site_calc_flag
_atom_site_refinement_flags
_atom_site_occupancy
_atom_site_symmetry_multiplicity
_atom_site_disorder_assembly
_atom_site_disorder_group
O O 0.2284(2) 0.7636(3) 0.6964(2) 0.0725(7) Uani d . 1 1 . .
N N 0.4145(3) 0.7530(3) 0.9461(2) 0.0670(8) Uani d U 1 1 . .
C C11 0.5373(3) 0.7418(3) 0.6942(3) 0.0489(6) Uani d . 1 1 . .
C C6 0.8300(4) 0.8185(3) 1.2843(3) 0.0494(6) Uani d . 1 1 A .
C C10 0.3855(3) 0.7522(3) 0.7806(3) 0.0452(6) Uani d . 1 1 A .
C C4 0.5820(3) 0.7342(3) 1.0730(3) 0.0487(7) Uani d . 1 1 A .
C C5 0.6765(4) 0.8340(3) 1.1519(3) 0.0520(7) Uani d . 1 1 . .
H H5 0.6374 0.9128 1.1164 0.062 Uiso calc R 1 1 A .
C C3 0.6371(4) 0.6191(3) 1.1298(3) 0.0586(8) Uani d . 1 1 . .
H H3 0.5716 0.5510 1.0789 0.070 Uiso calc R 1 1 A .
C C2 0.7875(4) 0.6028(3) 1.2607(4) 0.0602(8) Uani d . 1 1 A .
H H2 0.8249 0.5239 1.2975 0.072 Uiso calc R 1 1 . .
C C1 0.8829(4) 0.7029(3) 1.3376(3) 0.0520(7) Uani d . 1 1 . .
H H1 0.9848 0.6916 1.4271 0.062 Uiso calc R 1 1 A .
C C7 0.9325(5) 0.9283(4) 1.3690(5) 0.0834(11) Uani d . 1 1 . .
H H7A 0.9820 0.9109 1.4851 0.125 Uiso calc R 1 1 A .
H H7B 0.8515 0.9974 1.3563 0.125 Uiso calc R 1 1 . .
H H7C 1.0295 0.9472 1.3200 0.125 Uiso calc R 1 1 . .
C C14 0.4518(6) 0.7552(8) 0.5111(5) 0.129(2) Uani d . 1 1 A .
H H14A 0.5454 0.7608 0.4542 0.193 Uiso calc R 1 1 . .
H H14B 0.3787 0.8283 0.4908 0.193 Uiso calc R 1 1 . .
H H14C 0.3766 0.6849 0.4710 0.193 Uiso calc R 1 1 . .
C C13 0.6307(11) 0.6209(5) 0.7262(9) 0.136(3) Uani d . 1 1 A .
H H13A 0.5417 0.5564 0.7079 0.205 Uiso calc R 1 1 . .
H H13B 0.7044 0.6178 0.8392 0.205 Uiso calc R 1 1 . .
H H13C 0.7066 0.6103 0.6523 0.205 Uiso calc R 1 1 . .
C C12 0.6785(8) 0.8393(6) 0.7487(7) 0.135(3) Uani d . 1 1 A .
H H12A 0.7324 0.8325 0.8663 0.202 Uiso calc R 1 1 . .
H H12B 0.6230 0.9187 0.7237 0.202 Uiso calc R 1 1 . .
H H12C 0.7708 0.8293 0.6910 0.202 Uiso calc R 1 1 . .
C C8A 0.2598(9) 0.7879(9) 1.0135(7) 0.052(2) Uani d PU 0.65(2) 1 A 2
H H8A1 0.1744 0.8395 0.9348 0.063 Uiso calc PR 0.65(2) 1 A 2
H H8A2 0.3035 0.8329 1.1169 0.063 Uiso calc PR 0.65(2) 1 A 2
C C8B 0.2459(15) 0.7104(19) 1.0046(14) 0.059(4) Uani d PU 0.35(2) 1 A 1
H H8B1 0.1529 0.6742 0.9142 0.070 Uiso calc PR 0.35(2) 1 A 1
H H8B2 0.2801 0.6522 1.0958 0.070 Uiso calc PR 0.35(2) 1 A 1
C C9A 0.1691(10) 0.6700(7) 1.0428(8) 0.087(2) Uani d PU 0.689(14) 1 A 2
H H9A1 0.1289 0.6256 0.9400 0.131 Uiso calc PR 0.689(14) 1 A 2
H H9A2 0.0664 0.6887 1.0843 0.131 Uiso calc PR 0.689(14) 1 A 2
H H9A3 0.2542 0.6207 1.1226 0.131 Uiso calc PR 0.689(14) 1 A 2
C C9B 0.1877(19) 0.8243(14) 1.0567(15) 0.071(4) Uani d PU 0.311(14) 1 A 1
H H9B1 0.2883 0.8636 1.1337 0.107 Uiso calc PR 0.311(14) 1 A 1
H H9B2 0.0925 0.8096 1.1096 0.107 Uiso calc PR 0.311(14) 1 A 1
H H9B3 0.1429 0.8765 0.9617 0.107 Uiso calc PR 0.311(14) 1 A 1

loop_
_atom_site_aniso_label
_atom_site_aniso_U_11
_atom_site_aniso_U_22
_atom_site_aniso_U_33
_atom_site_aniso_U_12
_atom_site_aniso_U_13
_atom_site_aniso_U_23
O 0.0395(10) 0.130(2) 0.0405(9) 0.0096(12) -0.0029(8) -0.0003(11)
N 0.0294(10) 0.136(2) 0.0338(10) 0.0065(14) 0.0055(8) 0.0032(14)
C11 0.0481(13) 0.0608(15) 0.0394(12) 0.0028(13) 0.0147(10) 0.0013(11)
C6 0.0429(14) 0.0613(17) 0.0417(12) -0.0053(13) 0.0072(10) 0.0004(12)
C10 0.0375(12) 0.0603(14) 0.0343(11) -0.0002(12) 0.0038(9) -0.0004(11)
C4 0.0336(12) 0.0806(19) 0.0298(10) 0.0034(13) 0.0051(9) 0.0036(12)
C5 0.0456(15) 0.0645(17) 0.0427(13) 0.0073(13) 0.0063(11) 0.0077(12)
C3 0.0559(17) 0.0689(19) 0.0469(15) -0.0075(15) 0.0067(13) -0.0085(13)
C2 0.0631(18) 0.0565(17) 0.0542(15) 0.0061(14) 0.0040(14) 0.0069(13)
C1 0.0417(15) 0.0677(18) 0.0404(12) 0.0050(13) 0.0003(11) 0.0069(12)
C7 0.079(2) 0.073(2) 0.083(3) -0.0182(19) -0.0049(19) -0.0069(18)
C14 0.086(3) 0.254(7) 0.0529(18) 0.027(4) 0.0323(19) 0.021(3)
C13 0.189(6) 0.118(4) 0.150(5) 0.083(4) 0.126(5) 0.052(3)
C12 0.134(4) 0.178(5) 0.125(4) -0.087(4) 0.091(4) -0.062(4)
C8A 0.038(3) 0.075(5) 0.045(2) 0.006(3) 0.0115(19) -0.008(3)
C8B 0.037(5) 0.083(10) 0.054(5) -0.014(6) 0.009(4) 0.001(5)
C9A 0.066(4) 0.110(5) 0.101(4) -0.013(3) 0.049(3) 0.001(4)
C9B 0.057(7) 0.095(8) 0.073(7) 0.006(6) 0.035(5) 0.003(6)

loop_
_atom_type_symbol
_atom_type_description
_atom_type_scat_dispersion_real
_atom_type_scat_dispersion_imag
_atom_type_scat_source
C C 0.0181 0.0091 'International Tables Vol C Tables 4.2.6.8 and 6.1.1.4'
H H 0.0000 0.0000 'International Tables Vol C Tables 4.2.6.8 and 6.1.1.4'
N N 0.0311 0.0180 'International Tables Vol C Tables 4.2.6.8 and 6.1.1.4'
O O 0.0492 0.0322 'International Tables Vol C Tables 4.2.6.8 and 6.1.1.4'

loop_
_geom_angle_atom_site_label_1
_geom_angle_atom_site_label_2
_geom_angle_atom_site_label_3
_geom_angle
C10 N C4 128.83(19)
C10 N C8A 117.7(3)
C4 N C8A 113.3(2)
C10 N C8B 113.5(5)
C4 N C8B 111.7(4)
C13 C11 C12 107.6(5)
C13 C11 C14 109.0(4)
C12 C11 C14 108.8(4)
C13 C11 C10 111.7(3)
C12 C11 C10 112.4(3)
C14 C11 C10 107.3(2)
C1 C6 C5 119.1(3)
C1 C6 C7 120.8(3)
C5 C6 C7 120.1(3)
O C10 N 117.2(2)
O C10 C11 119.2(2)
N C10 C11 123.6(2)
C3 C4 C5 119.1(2)
C3 C4 N 121.1(3)
C5 C4 N 119.3(3)
C4 C5 C6 120.6(3)
C4 C5 H5 119.7
C6 C5 H5 119.7
C4 C3 C2 120.7(3)
C4 C3 H3 119.6
C2 C3 H3 119.6
C3 C2 C1 119.9(3)
C3 C2 H2 120.1
C1 C2 H2 120.1
C6 C1 C2 120.6(2)
C6 C1 H1 119.7
C2 C1 H1 119.7
C6 C7 H7A 109.5
C6 C7 H7B 109.5
H7A C7 H7B 109.5
C6 C7 H7C 109.5
H7A C7 H7C 109.5
H7B C7 H7C 109.5
C11 C14 H14A 109.5
C11 C14 H14B 109.5
H14A C14 H14B 109.5
C11 C14 H14C 109.5
H14A C14 H14C 109.5
H14B C14 H14C 109.5
C11 C13 H13A 109.5
C11 C13 H13B 109.5
H13A C13 H13B 109.5
C11 C13 H13C 109.5
H13A C13 H13C 109.5
H13B C13 H13C 109.5
C11 C12 H12A 109.5
C11 C12 H12B 109.5
H12A C12 H12B 109.5
C11 C12 H12C 109.5
H12A C12 H12C 109.5
H12B C12 H12C 109.5
N C8A C9A 106.8(6)
N C8A H8A1 110.4
C9A C8A H8A1 110.4
N C8A H8A2 110.4
C9A C8A H8A2 110.4
H8A1 C8A H8A2 108.6
C9B C8B N 100.9(13)
C9B C8B H8B1 111.6
N C8B H8B1 111.6
C9B C8B H8B2 111.6
N C8B H8B2 111.6
H8B1 C8B H8B2 109.4
C8A C9A H9A1 109.5
C8A C9A H9A2 109.5
H9A1 C9A H9A2 109.5
C8A C9A H9A3 109.5
H9A1 C9A H9A3 109.5
H9A2 C9A H9A3 109.5

loop_
_geom_bond_atom_site_label_1
_geom_bond_atom_site_label_2
_geom_bond_distance
O C10 1.222(3)
N C10 1.339(3)
N C4 1.439(3)
N C8A 1.488(7)
N C8B 1.564(12)
C11 C13 1.486(5)
C11 C12 1.493(5)
C11 C14 1.499(5)
C11 C10 1.525(3)
C6 C1 1.359(4)
C6 C5 1.388(4)
C6 C7 1.497(5)
C4 C3 1.364(4)
C4 C5 1.370(4)
C5 H5 0.9300
C3 C2 1.367(4)
C3 H3 0.9300
C2 C1 1.370(4)
C2 H2 0.9300
C1 H1 0.9300
C7 H7A 0.9600
C7 H7B 0.9600
C7 H7C 0.9600
C14 H14A 0.9600
C14 H14B 0.9600
C14 H14C 0.9600
C13 H13A 0.9600
C13 H13B 0.9600
C13 H13C 0.9600
C12 H12A 0.9600
C12 H12B 0.9600
C12 H12C 0.9600
C8A C9A 1.508(13)
C8A H8A1 0.9700
C8A H8A2 0.9700
C8B C9B 1.42(3)
C8B H8B1 0.9700
C8B H8B2 0.9700
C9A H9A1 0.9600
C9A H9A2 0.9600
C9A H9A3 0.9600
C9B H9B1 0.9600
C9B H9B2 0.9600
C9B H9B3 0.9600

loop_
_geom_hbond_atom_site_label_D
_geom_hbond_atom_site_label_H
_geom_hbond_atom_site_label_A
_geom_hbond_site_symmetry_A
_geom_hbond_distance_DH
_geom_hbond_distance_HA
_geom_hbond_distance_DA
_geom_hbond_angle_DHA
C1 H1 O 1_656 0.93 2.623 3.481(2) 153
C14 H14A Cg 1_556 0.96 2.85 3.769(8) 161

loop_
_geom_torsion_atom_site_label_1
_geom_torsion_atom_site_label_2
_geom_torsion_atom_site_label_3
_geom_torsion_atom_site_label_4
_geom_torsion
C4 N C10 O 175.9(3)
C8A N C10 O -9.8(6)
C8B N C10 O 25.7(9)
C4 N C10 C11 -5.9(5)
C8A N C10 C11 168.3(5)
C8B N C10 C11 -156.1(9)
C13 C11 C10 O -116.5(5)
C12 C11 C10 O 122.5(4)
C14 C11 C10 O 2.9(5)
C13 C11 C10 N 65.3(5)
C12 C11 C10 N -55.7(5)
C14 C11 C10 N -175.2(4)
C10 N C4 C3 -88.2(4)
C8A N C4 C3 97.3(5)
C8B N C4 C3 62.4(9)
C10 N C4 C5 99.6(4)
C8A N C4 C5 -74.9(5)
C8B N C4 C5 -109.8(9)
C3 C4 C5 C6 2.2(4)
N C4 C5 C6 174.5(2)
C1 C6 C5 C4 -1.7(4)
C7 C6 C5 C4 179.8(3)
C5 C4 C3 C2 -1.8(4)
N C4 C3 C2 -174.0(3)
C4 C3 C2 C1 0.9(5)
C5 C6 C1 C2 0.8(4)
C7 C6 C1 C2 179.3(3)
C3 C2 C1 C6 -0.4(4)
C10 N C8A C9A 94.8(5)
C4 N C8A C9A -90.0(5)
C8B N C8A C9A 4.1(8)
C10 N C8B C9B -107.2(7)
C4 N C8B C9B 97.4(8)
C8A N C8B C9B -2.2(6)
